data_2021198
loop_
_publ_author_name
'Rajam, Ammaiyappan'
'Muthiah, Packianathan Thomas'
'Butcher, Raymond John'
'Jasinski, Jerry P.'
'Wikaira, Jan'

_publ_section_title
;
 Design of two series of 1:1 cocrystals involving
 4-amino-5-chloro-2,6-dimethylpyrimidine and carboxylic acids
;
_journal_coeditor_code SK3691
_journal_issue 9
_journal_name_full 'Acta Crystallographica Section C'
_journal_page_first
;
;
_journal_paper_doi 10.1107/S2053229618009154
_journal_volume 74
_journal_year 2018
_chemical_formula_iupac 'C6 H8 Cl N3, C5 H3 Cl O2 S'
_chemical_formula_moiety 'C6 H8 Cl N3, C5 H3 Cl O2 S'
_chemical_formula_sum 'C11 H11 Cl2 N3 O2 S'
_chemical_formula_weight 320.19
_chemical_name_systematic
;
4-Amino-5-chloro-2,6-dimethylpyrimidine--5-chlorothiophene-2-carboxylic acid
(1/1)
;
_space_group_crystal_system triclinic
_space_group_IT_number 2
_space_group_name_Hall '-P 1'
_space_group_name_H-M_alt 'P -1'
_symmetry_space_group_name_Hall '-P 1'
_symmetry_space_group_name_H-M 'P -1'
_atom_sites_solution_hydrogens mixed
_atom_sites_solution_primary direct
_atom_sites_solution_secondary difmap
_audit_creation_method SHELXL-2018/1
_cell_angle_alpha 90.707(2)
_cell_angle_beta 102.629(2)
_cell_angle_gamma 105.338(2)
_cell_formula_units_Z 2
_cell_length_a 7.2182(3)
_cell_length_b 7.6364(3)
_cell_length_c 12.7516(6)
_cell_measurement_reflns_used 5911
_cell_measurement_temperature 100(2)
_cell_measurement_theta_max 29.5747
_cell_measurement_theta_min 2.7736
_cell_volume 659.61(5)
_computing_cell_refinement
;
SAINT (Bruker, 2014)
;
_computing_data_collection
;
APEX2 (Bruker, 2014)
;
_computing_data_reduction
;
SAINT (Bruker, 2014)
;
_computing_molecular_graphics
;
SHELXTL  (Sheldrick, 2008)
;
_computing_publication_material
;
SHELXTL  (Sheldrick, 2008)
;
_computing_structure_refinement
;
SHELXL2018 (Sheldrick, 2015b)
;
_computing_structure_solution
;
SHELXS97 (Sheldrick, 2008)
;
_diffrn_ambient_temperature 100(2)
_diffrn_measured_fraction_theta_full 0.992
_diffrn_measured_fraction_theta_max 0.980
_diffrn_measurement_device_type 'Bruker D8 Quest CMOS'
_diffrn_measurement_method 'omega and phi scans'
_diffrn_radiation_type MoK\a
_diffrn_radiation_wavelength 0.71073
_diffrn_reflns_av_R_equivalents 0.0506
_diffrn_reflns_limit_h_max 9
_diffrn_reflns_limit_h_min -10
_diffrn_reflns_limit_k_max 10
_diffrn_reflns_limit_k_min -10
_diffrn_reflns_limit_l_max 17
_diffrn_reflns_limit_l_min -17
_diffrn_reflns_number 8796
_diffrn_reflns_theta_full 25.242
_diffrn_reflns_theta_max 29.598
_diffrn_reflns_theta_min 2.774
_exptl_absorpt_coefficient_mu 0.650
_exptl_absorpt_correction_T_max 0.7459
_exptl_absorpt_correction_T_min 0.4774
_exptl_absorpt_correction_type multi-scan
_exptl_absorpt_process_details
;
(APEX2; Bruker, 2014)
;
_exptl_crystal_colour colourless
_exptl_crystal_density_diffrn 1.612
_exptl_crystal_description rod
_exptl_crystal_F_000 328
_exptl_crystal_size_max 0.370
_exptl_crystal_size_mid 0.190
_exptl_crystal_size_min 0.110
_refine_diff_density_max 0.757
_refine_diff_density_min -0.559
_refine_ls_extinction_method none
_refine_ls_goodness_of_fit_ref 1.151
_refine_ls_hydrogen_treatment mixed
_refine_ls_matrix_type full
_refine_ls_number_parameters 187
_refine_ls_number_reflns 3636
_refine_ls_number_restraints 0
_refine_ls_restrained_S_all 1.151
_refine_ls_R_factor_all 0.0635
_refine_ls_R_factor_gt 0.0506
_refine_ls_shift/su_max 0.000
_refine_ls_shift/su_mean 0.000
_refine_ls_structure_factor_coef Fsqd
_refine_ls_weighting_details 'w=1/[\s^2^(Fo^2^)+(0.0554P)^2^+0.5883P] where P=(Fo^2^+2Fc^2^)/3'
_refine_ls_weighting_scheme calc
_refine_ls_wR_factor_gt 0.1292
_refine_ls_wR_factor_ref 0.1379
_reflns_number_gt 2947
_reflns_number_total 3636
_reflns_threshold_expression 'I > 2\s(I)'
_cod_data_source_file sk3691sup1.cif
_cod_data_source_block COCRYSTAL-2
_cod_database_code 2021198
_shelx_space_group_comment
;
The symmetry employed for this shelxl refinement is uniquely defined
by the following loop, which should always be used as a source of
symmetry information in preference to the above space-group names.
They are only intended as comments.
;

loop_
_space_group_symop_operation_xyz
'x, y, z'
'-x, -y, -z'

loop_
_atom_site_type_symbol
_atom_site_label
_atom_site_fract_x
_atom_site_fract_y
_atom_site_fract_z
_atom_site_U_iso_or_equiv
_atom_site_adp_type
_atom_site_calc_flag
_atom_site_occupancy
_atom_site_disorder_assembly
_atom_site_disorder_group
Cl Cl1B -0.28477(8) -0.34293(8) 0.00245(5) 0.01882(16) Uani d 1 . .
S S1B 0.04024(8) -0.07368(8) 0.15616(5) 0.01421(15) Uani d 1 . .
O O1B 0.3910(3) 0.1819(2) 0.29123(14) 0.0189(4) Uani d 1 . .
H H1A 0.498(6) 0.281(6) 0.332(4) 0.059(13) Uiso d 1 . .
O O2B 0.6159(2) 0.1262(3) 0.20660(15) 0.0212(4) Uani d 1 . .
C C1B 0.4469(3) 0.0974(3) 0.21763(19) 0.0155(5) Uani d 1 . .
C C2B 0.2832(3) -0.0399(3) 0.14660(18) 0.0133(4) Uani d 1 . .
C C3B 0.2971(3) -0.1483(3) 0.06501(19) 0.0153(4) Uani d 1 . .
H H3AA 0.418792 -0.147819 0.047805 0.018 Uiso calc 1 . .
C C4B 0.1128(3) -0.2620(3) 0.00817(19) 0.0161(5) Uani d 1 . .
H H4AA 0.096144 -0.346000 -0.050993 0.019 Uiso calc 1 . .
C C5B -0.0382(3) -0.2356(3) 0.04925(18) 0.0142(4) Uani d 1 . .
Cl Cl1A 0.94838(8) 0.51403(8) 0.72886(4) 0.01724(15) Uani d 1 . .
N N1A 0.6580(3) 0.4397(3) 0.42204(16) 0.0134(4) Uani d 1 . .
C C2A 0.7088(3) 0.6114(3) 0.39334(18) 0.0128(4) Uani d 1 . .
N N3A 0.8311(3) 0.7539(3) 0.45660(15) 0.0133(4) Uani d 1 . .
N N4A 1.0414(3) 0.8636(3) 0.62157(16) 0.0144(4) Uani d 1 . .
H H4B1 1.076(5) 0.974(5) 0.602(3) 0.035(9) Uiso d 1 . .
H H4B2 1.119(4) 0.855(4) 0.683(3) 0.021(8) Uiso d 1 . .
C C4A 0.9120(3) 0.7244(3) 0.55926(18) 0.0117(4) Uani d 1 . .
C C5A 0.8567(3) 0.5476(3) 0.59597(17) 0.0119(4) Uani d 1 . .
C C6A 0.7326(3) 0.4068(3) 0.52538(18) 0.0135(4) Uani d 1 . .
C C7A 0.6204(4) 0.6424(4) 0.27936(19) 0.0177(5) Uani d 1 . .
H H7BA 0.652565 0.773352 0.270051 0.027 Uiso calc 1 . .
H H7BB 0.476747 0.591891 0.264024 0.027 Uiso calc 1 . .
H H7BC 0.674362 0.582116 0.229662 0.027 Uiso calc 1 . .
C C8A 0.6708(4) 0.2145(3) 0.5550(2) 0.0171(5) Uani d 1 . .
H H8B1 0.610279 0.133235 0.489367 0.026 Uiso calc 0.50(4) A 1
H H8B2 0.574907 0.204034 0.600045 0.026 Uiso calc 0.50(4) A 1
H H8B3 0.786587 0.180211 0.595054 0.026 Uiso calc 0.50(4) A 1
H H8B4 0.718728 0.209791 0.632726 0.026 Uiso calc 0.50(4) A 2
H H8B5 0.726639 0.137893 0.515809 0.026 Uiso calc 0.50(4) A 2
H H8B6 0.526406 0.169796 0.535931 0.026 Uiso calc 0.50(4) A 2

loop_
_atom_site_aniso_label
_atom_site_aniso_U_11
_atom_site_aniso_U_22
_atom_site_aniso_U_33
_atom_site_aniso_U_12
_atom_site_aniso_U_13
_atom_site_aniso_U_23
Cl1B 0.0139(3) 0.0185(3) 0.0179(3) -0.0015(2) -0.0017(2) -0.0007(2)
S1B 0.0142(3) 0.0142(3) 0.0121(3) 0.0010(2) 0.0022(2) -0.0021(2)
O1B 0.0167(8) 0.0180(9) 0.0170(9) -0.0026(7) 0.0025(7) -0.0078(7)
O2B 0.0129(8) 0.0256(10) 0.0209(9) 0.0020(7) -0.0009(7) -0.0037(7)
C1B 0.0169(11) 0.0118(11) 0.0139(11) 0.0007(9) -0.0007(8) 0.0001(9)
C2B 0.0114(10) 0.0147(11) 0.0116(10) 0.0018(8) -0.0002(8) 0.0022(8)
C3B 0.0141(10) 0.0150(11) 0.0158(11) 0.0036(9) 0.0022(8) 0.0009(9)
C4B 0.0195(11) 0.0152(11) 0.0099(10) 0.0023(9) -0.0013(8) -0.0041(9)
C5B 0.0143(10) 0.0127(11) 0.0118(10) 0.0007(8) -0.0015(8) 0.0001(8)
Cl1A 0.0200(3) 0.0183(3) 0.0099(3) 0.0019(2) 0.0002(2) 0.0015(2)
N1A 0.0117(9) 0.0128(9) 0.0131(9) -0.0008(7) 0.0028(7) -0.0024(7)
C2A 0.0107(10) 0.0156(11) 0.0106(10) 0.0022(8) 0.0014(8) -0.0028(8)
N3A 0.0122(9) 0.0143(9) 0.0120(9) 0.0018(7) 0.0022(7) 0.0001(7)
N4A 0.0167(9) 0.0121(10) 0.0101(9) -0.0005(8) -0.0002(7) -0.0025(8)
C4A 0.0105(10) 0.0125(10) 0.0120(10) 0.0036(8) 0.0018(8) -0.0009(8)
C5A 0.0127(10) 0.0145(11) 0.0071(9) 0.0025(8) 0.0010(7) -0.0001(8)
C6A 0.0142(10) 0.0142(11) 0.0122(10) 0.0026(9) 0.0046(8) -0.0008(8)
C7A 0.0178(11) 0.0220(12) 0.0118(11) 0.0045(10) 0.0013(8) 0.0029(9)
C8A 0.0193(11) 0.0103(11) 0.0171(11) -0.0026(9) 0.0031(9) 0.0006(9)

loop_
_atom_type_symbol
_atom_type_description
_atom_type_scat_dispersion_real
_atom_type_scat_dispersion_imag
_atom_type_scat_source
C C 0.0033 0.0016 'International Tables Vol C Tables 4.2.6.8 and 6.1.1.4'
H H 0.0000 0.0000 'International Tables Vol C Tables 4.2.6.8 and 6.1.1.4'
N N 0.0061 0.0033 'International Tables Vol C Tables 4.2.6.8 and 6.1.1.4'
O O 0.0106 0.0060 'International Tables Vol C Tables 4.2.6.8 and 6.1.1.4'
S S 0.1246 0.1234 'International Tables Vol C Tables 4.2.6.8 and 6.1.1.4'
Cl Cl 0.1484 0.1585 'International Tables Vol C Tables 4.2.6.8 and 6.1.1.4'

loop_
_geom_angle_atom_site_label_1
_geom_angle_atom_site_label_2
_geom_angle_atom_site_label_3
_geom_angle
C5B S1B C2B 90.45(11)
C1B O1B H1A 113(3)
O2B C1B O1B 125.2(2)
O2B C1B C2B 121.2(2)
O1B C1B C2B 113.6(2)
C3B C2B C1B 126.5(2)
C3B C2B S1B 111.65(18)
C1B C2B S1B 121.84(18)
C2B C3B C4B 113.5(2)
C2B C3B H3AA 123.3
C4B C3B H3AA 123.3
C5B C4B C3B 111.3(2)
C5B C4B H4AA 124.3
C3B C4B H4AA 124.3
C4B C5B Cl1B 126.31(19)
C4B C5B S1B 113.09(18)
Cl1B C5B S1B 120.59(14)
C2A N1A C6A 118.1(2)
N3A C2A N1A 125.6(2)
N3A C2A C7A 118.0(2)
N1A C2A C7A 116.4(2)
C2A N3A C4A 117.65(19)
C4A N4A H4B1 124(2)
C4A N4A H4B2 125(2)
H4B1 N4A H4B2 110(3)
N4A C4A N3A 118.2(2)
N4A C4A C5A 122.4(2)
N3A C4A C5A 119.4(2)
C6A C5A C4A 119.5(2)
C6A C5A Cl1A 121.36(18)
C4A C5A Cl1A 119.13(17)
N1A C6A C5A 119.7(2)
N1A C6A C8A 116.7(2)
C5A C6A C8A 123.7(2)
C2A C7A H7BA 109.5
C2A C7A H7BB 109.5
H7BA C7A H7BB 109.5
C2A C7A H7BC 109.5
H7BA C7A H7BC 109.5
H7BB C7A H7BC 109.5
C6A C8A H8B1 109.5
C6A C8A H8B2 109.5
H8B1 C8A H8B2 109.5
C6A C8A H8B3 109.5
H8B1 C8A H8B3 109.5
H8B2 C8A H8B3 109.5
C6A C8A H8B4 109.5
C6A C8A H8B5 109.5
H8B4 C8A H8B5 109.5
C6A C8A H8B6 109.5
H8B4 C8A H8B6 109.5
H8B5 C8A H8B6 109.5

loop_
_geom_bond_atom_site_label_1
_geom_bond_atom_site_label_2
_geom_bond_distance
Cl1B C5B 1.717(2)
S1B C5B 1.720(2)
S1B C2B 1.735(2)
O1B C1B 1.322(3)
O1B H1A 0.97(5)
O2B C1B 1.221(3)
C1B C2B 1.473(3)
C2B C3B 1.359(3)
C3B C4B 1.414(3)
C3B H3AA 0.9500
C4B C5B 1.366(3)
C4B H4AA 0.9500
Cl1A C5A 1.728(2)
N1A C2A 1.343(3)
N1A C6A 1.364(3)
C2A N3A 1.332(3)
C2A C7A 1.503(3)
N3A C4A 1.360(3)
N4A C4A 1.328(3)
N4A H4B1 0.87(4)
N4A H4B2 0.87(3)
C4A C5A 1.419(3)
C5A C6A 1.372(3)
C6A C8A 1.497(3)
C7A H7BA 0.9800
C7A H7BB 0.9800
C7A H7BC 0.9800
C8A H8B1 0.9800
C8A H8B2 0.9800
C8A H8B3 0.9800
C8A H8B4 0.9800
C8A H8B5 0.9800
C8A H8B6 0.9800

loop_
_geom_hbond_atom_site_label_D
_geom_hbond_atom_site_label_H
_geom_hbond_atom_site_label_A
_geom_hbond_site_symmetry_A
_geom_hbond_distance_DH
_geom_hbond_distance_HA
_geom_hbond_distance_DA
_geom_hbond_angle_DHA
_geom_hbond_publ_flag
O1B H1A N1A . 0.97(5) 1.66(5) 2.623(3) 169(4) yes
C4B H4AA Cl1A 1_444 0.95 2.86 3.734(2) 153.7 yes
N4A H4B1 N3A 2_776 0.87(4) 2.20(4) 3.070(3) 176(3) yes
N4A H4B2 O2B 2_766 0.87(3) 2.08(3) 2.907(3) 157(3) yes
C7A H7BB Cl1A 2_666 0.98 2.98 3.938(2) 165.6 yes
C7A H7BC Cl1A 2_766 0.98 2.94 3.638(2) 128.6 yes
C8A H8B4 Cl1A . 0.98 2.58 3.110(3) 114.0 yes
C8A H8B5 N4A 2_766 0.98 2.68 3.523(3) 144.8 yes

loop_
_geom_torsion_atom_site_label_1
_geom_torsion_atom_site_label_2
_geom_torsion_atom_site_label_3
_geom_torsion_atom_site_label_4
_geom_torsion
O2B C1B C2B C3B 0.8(4)
O1B C1B C2B C3B -179.3(2)
O2B C1B C2B S1B -176.30(18)
O1B C1B C2B S1B 3.6(3)
C5B S1B C2B C3B 0.25(18)
C5B S1B C2B C1B 177.78(19)
C1B C2B C3B C4B -177.6(2)
S1B C2B C3B C4B -0.2(3)
C2B C3B C4B C5B 0.0(3)
C3B C4B C5B Cl1B 178.81(17)
C3B C4B C5B S1B 0.1(3)
C2B S1B C5B C4B -0.22(19)
C2B S1B C5B Cl1B -178.97(15)
C6A N1A C2A N3A 1.8(3)
C6A N1A C2A C7A -178.94(19)
N1A C2A N3A C4A -0.1(3)
C7A C2A N3A C4A -179.31(19)
C2A N3A C4A N4A 176.8(2)
C2A N3A C4A C5A -2.9(3)
N4A C4A C5A C6A -175.5(2)
N3A C4A C5A C6A 4.3(3)
N4A C4A C5A Cl1A 4.2(3)
N3A C4A C5A Cl1A -176.07(16)
C2A N1A C6A C5A -0.4(3)
C2A N1A C6A C8A 179.17(19)
C4A C5A C6A N1A -2.5(3)
Cl1A C5A C6A N1A 177.80(16)
C4A C5A C6A C8A 177.9(2)
Cl1A C5A C6A C8A -1.7(3)

_cod_database_fobs_code 2021198
